data_2000713
loop_
_publ_author_name
'Gilardi, R.'
'George, C.'
'Flippen-Anderson, J. L.'

_publ_section_title
;
 Structures of (I)
 6-nitro-2,4-dipropionyl-8-oxa-2,4,6-triazabicyclo[3.3.0]octane and
 (II) 2,4-diacetyl-6-nitro-8-oxa-2,4,6-triazabicyclo[3.3.0]octane
;
_journal_issue 8
_journal_name_full 'Acta Crystallographica Section C'
_journal_page_first 1528
_journal_page_last 1530
_journal_paper_doi 10.1107/S0108270191014944
_journal_volume 48
_journal_year 1992
_chemical_formula_sum 'C8 H12 N4 O5'
_chemical_formula_weight 244.2
_symmetry_cell_setting monoclinic
_symmetry_space_group_name_H-M 'P 1 21/c 1'
_cell_angle_alpha 90
_cell_angle_beta 91.35(2)
_cell_angle_gamma 90
_cell_formula_units_Z 4
_cell_length_a 7.8010(10)
_cell_length_b 19.885(3)
_cell_length_c 7.0770(10)
_cell_volume 1097.5(3)
_diffrn_radiation_type Cu
_diffrn_radiation_wavelength 1.54178
_exptl_absorpt_coefficient_mu 1.02
_exptl_crystal_density_diffrn 1.478
_exptl_crystal_F_000 512
_cod_data_source_file hh0576.cif
_cod_data_source_block hh0576b
_cod_original_sg_symbol_H-M 'P 21/c'
_cod_database_code 2000713

loop_
_atom_site_label
_atom_site_fract_x
_atom_site_fract_y
_atom_site_fract_z
_atom_site_U_iso_or_equiv
C(1) .3029(2) .36740(10) .4998(2) .0380(10)
N(2) .2131(2) .34320(10) .3325(2) .0380(10)
C(3) .0294(2) .33710(10) .3537(2) .0460(10)
N(4) .0052(2) .35630(10) .5489(2) .0420(10)
C(5) .1589(2) .38090(10) .6411(2) .0380(10)
N(6) .1577(2) .45570(10) .6568(2) .0440(10)
C(7) .2563(2) .47940(10) .4969(3) .0500(10)
O(8) .38530(10) .43030(10) .4743(2) .0490(10)
C(9) .2871(2) .31500(10) .1795(2) .0450(10)
C(10) .4776(3) .31870(10) .1687(3) .0680(10)
O(11) .1972(2) .28920(10) .0556(2) .0600(10)
C(12) -.1466(2) .34210(10) .6311(3) .0500(10)
C(13) -.1652(3) .35910(10) .8346(3) .0710(10)
O(14) -.2626(2) .31730(10) .5367(2) .0740(10)
N(6') .2163(2) .48100(10) .8335(2) .0620(10)
O(6A) .2789(3) .53670(10) .8340(3) .0990(10)
O(6B) .1848(3) .44810(10) .9733(2) .0900(10)
H(1) .3890 .3353 .5374 ?
H(3A) -.0080 .2917 .3314 ?
H(3B) -.0314 .3669 .2690 ?
H(5) .1711 .3604 .7634 ?
H(7A) .3063 .5226 .5239 ?
H(7B) .1847 .4825 .3850 ?
H(10A) .5294 .3019 .2836 ?
H(10B) .5118 .3647 .1508 ?
H(10C) .5150 .2922 .0639 ?
H(10D) .5220 .3487 .2644 ?
H(10E) .5081 .3353 .0463 ?
H(10F) .5261 .2748 .1875 ?
H(13A) -.0593 .3502 .9021 ?
H(13B) -.2549 .3323 .8869 ?
H(13C) -.1936 .4059 .8468 ?
H(13D) -.0904 .3959 .8679 ?
H(13E) -.2818 .3718 .8570 ?
H(13F) -.1347 .3206 .9108 ?

loop_
_geom_bond_atom_site_label_1
_geom_bond_atom_site_label_2
_geom_bond_distance
C(1) N(2) 1.444(2)
C(1) O(8) 1.420(2)
N(2) C(9) 1.359(2)
N(4) C(5) 1.437(2)
C(5) N(6) 1.492(2)
N(6) N(6') 1.414(2)
C(9) C(10) 1.492(3)
C(12) C(13) 1.489(3)
N(6') O(6A) 1.211(2)
C(1) C(5) 1.544(2)
N(2) C(3) 1.450(2)
C(3) N(4) 1.449(2)
N(4) C(12) 1.361(2)
N(6) C(7) 1.461(2)
C(7) O(8) 1.414(2)
C(9) O(11) 1.223(2)
C(12) O(14) 1.216(2)
N(6') O(6B) 1.215(2)
